data_4344543
loop_
_publ_author_name
'Akine, Shigehisa'
'Utsuno, Fumihiko'
'Piao, Shunjin'
'Orita, Hideo'
'Tsuzuki, Seiji'
'Nabeshima, Tatsuya'

_publ_section_title
;
 Synthesis, Ion Recognition Ability, and Metal-Assisted Aggregation
 Behavior of Dinuclear Metallohosts Having a Bis(Saloph) Macrocyclic
 Ligand.
;
_journal_issue 2
_journal_name_full 'Inorganic chemistry'
_journal_page_first 810
_journal_page_last 821
_journal_paper_doi 10.1021/acs.inorgchem.5b02288
_journal_volume 55
_journal_year 2016
_chemical_formula_moiety C44H36N4O8Pd2S2
_chemical_formula_sum 'C44 H36 N4 O8 Pd2 S2'
_chemical_formula_weight 1025.69
_chemical_name_common '[LPd2]_2DMSO'
_chemical_name_systematic
; 
 ? 
;
_space_group_IT_number 14
_symmetry_cell_setting monoclinic
_symmetry_space_group_name_Hall '-P 2yn'
_symmetry_space_group_name_H-M 'P 1 21/n 1'
_atom_sites_solution_hydrogens geom
_atom_sites_solution_primary direct
_atom_sites_solution_secondary difmap
_audit_creation_method SHELXL-97
_cell_angle_alpha 90.00
_cell_angle_beta 96.9893(17)
_cell_angle_gamma 90.00
_cell_formula_units_Z 2
_cell_length_a 10.7324(6)
_cell_length_b 15.3932(7)
_cell_length_c 11.6479(7)
_cell_measurement_temperature 120(2)
_cell_volume 1910.00(18)
_computing_structure_refinement 'SHELXL-97 (Sheldrick, 1997)'
_computing_structure_solution 'SHELXS-97 (Sheldrick, 1990)'
_diffrn_ambient_temperature 120(2)
_diffrn_measured_fraction_theta_full 0.998
_diffrn_measured_fraction_theta_max 0.998
_diffrn_radiation_monochromator graphite
_diffrn_radiation_source 'fine-focus sealed tube'
_diffrn_radiation_type MoK\a
_diffrn_radiation_wavelength 0.71069
_diffrn_reflns_av_R_equivalents 0.0646
_diffrn_reflns_av_sigmaI/netI 0.0523
_diffrn_reflns_limit_h_max 13
_diffrn_reflns_limit_h_min -13
_diffrn_reflns_limit_k_max 19
_diffrn_reflns_limit_k_min -19
_diffrn_reflns_limit_l_max 14
_diffrn_reflns_limit_l_min -14
_diffrn_reflns_number 17672
_diffrn_reflns_theta_full 27.00
_diffrn_reflns_theta_max 27.00
_diffrn_reflns_theta_min 3.05
_exptl_absorpt_coefficient_mu 1.115
_exptl_absorpt_correction_T_max 0.8966
_exptl_absorpt_correction_T_min 0.6639
_exptl_crystal_density_diffrn 1.783
_exptl_crystal_density_method 'not measured'
_exptl_crystal_F_000 1032
_exptl_crystal_size_max 0.40
_exptl_crystal_size_mid 0.15
_exptl_crystal_size_min 0.10
_refine_diff_density_max 1.973
_refine_diff_density_min -1.025
_refine_diff_density_rms 0.129
_refine_ls_extinction_method none
_refine_ls_goodness_of_fit_ref 1.034
_refine_ls_hydrogen_treatment mixed
_refine_ls_matrix_type full
_refine_ls_number_parameters 273
_refine_ls_number_reflns 4159
_refine_ls_number_restraints 0
_refine_ls_restrained_S_all 1.034
_refine_ls_R_factor_all 0.0583
_refine_ls_R_factor_gt 0.0426
_refine_ls_shift/su_max 0.001
_refine_ls_shift/su_mean 0.000
_refine_ls_structure_factor_coef Fsqd
_refine_ls_weighting_details 'calc w=1/[\s^2^(Fo^2^)+(0.0437P)^2^+3.8852P] where P=(Fo^2^+2Fc^2^)/3'
_refine_ls_weighting_scheme calc
_refine_ls_wR_factor_gt 0.0936
_refine_ls_wR_factor_ref 0.1031
_reflns_number_gt 3335
_reflns_number_total 4159
_reflns_threshold_expression >2sigma(I)
_cod_data_source_file ic5b02288_si_004.cif
_cod_data_source_block uts122
_cod_original_sg_symbol_H-M P21/n
_cod_database_code 4344543

loop_
_symmetry_equiv_pos_as_xyz
'x, y, z'
'-x+1/2, y+1/2, -z+1/2'
'-x, -y, -z'
'x-1/2, -y-1/2, z-1/2'

loop_
_atom_site_label
_atom_site_type_symbol
_atom_site_fract_x
_atom_site_fract_y
_atom_site_fract_z
_atom_site_U_iso_or_equiv
_atom_site_adp_type
_atom_site_occupancy
_atom_site_symmetry_multiplicity
_atom_site_calc_flag
_atom_site_refinement_flags
Pd1 Pd 0.19732(3) 0.106086(19) 0.48134(3) 0.01935(11) Uani 1 1 d .
C1 C 0.5463(3) 0.2239(3) 0.5963(4) 0.0225(8) Uani 1 1 d .
C2 C 0.4133(4) 0.2112(3) 0.5730(3) 0.0216(8) Uani 1 1 d .
C3 C 0.3381(4) 0.2887(3) 0.5679(4) 0.0237(9) Uani 1 1 d .
C4 C 0.3952(4) 0.3718(3) 0.5831(4) 0.0276(9) Uani 1 1 d .
H1 H 0.3439 0.4219 0.5846 0.033 Uiso 1 1 calc R
C5 C 0.5231(4) 0.3806(3) 0.5956(4) 0.0275(9) Uani 1 1 d .
H2 H 0.5605 0.4366 0.6000 0.033 Uiso 1 1 calc R
C6 C 0.5983(4) 0.3054(3) 0.6016(4) 0.0263(9) Uani 1 1 d .
H3 H 0.6870 0.3113 0.6097 0.032 Uiso 1 1 calc R
O1 O 0.3712(2) 0.13206(18) 0.5559(2) 0.0242(6) Uani 1 1 d .
C7 C 0.2053(4) 0.2894(3) 0.5394(4) 0.0246(9) Uani 1 1 d .
H4 H 0.1637 0.3428 0.5495 0.030 Uiso 1 1 calc R
N1 N 0.1353(3) 0.2241(2) 0.5010(3) 0.0223(7) Uani 1 1 d .
C8 C 0.0047(3) 0.2337(3) 0.4583(3) 0.0228(8) Uani 1 1 d .
C9 C -0.0613(4) 0.3115(3) 0.4616(4) 0.0277(9) Uani 1 1 d .
H5 H -0.0222 0.3613 0.4981 0.033 Uiso 1 1 calc R
C10 C -0.1847(4) 0.3149(3) 0.4110(4) 0.0301(10) Uani 1 1 d .
H6 H -0.2302 0.3679 0.4115 0.036 Uiso 1 1 calc R
C11 C -0.2430(4) 0.2412(3) 0.3592(4) 0.0293(10) Uani 1 1 d .
H7 H -0.3280 0.2443 0.3253 0.035 Uiso 1 1 calc R
C12 C -0.1782(4) 0.1642(3) 0.3569(4) 0.0247(9) Uani 1 1 d .
H8 H -0.2182 0.1139 0.3223 0.030 Uiso 1 1 calc R
C13 C -0.0528(3) 0.1607(3) 0.4063(3) 0.0216(8) Uani 1 1 d .
N2 N 0.0266(3) 0.0859(2) 0.4038(3) 0.0208(7) Uani 1 1 d .
C14 C -0.0084(3) 0.0157(3) 0.3463(3) 0.0221(8) Uani 1 1 d .
H9 H -0.0938 0.0128 0.3134 0.027 Uiso 1 1 calc R
C15 C 0.0690(3) -0.0578(3) 0.3278(3) 0.0213(8) Uani 1 1 d .
C16 C 0.1948(3) -0.0685(2) 0.3805(3) 0.0180(8) Uani 1 1 d .
C17 C 0.2615(3) -0.1422(3) 0.3457(3) 0.0211(8) Uani 1 1 d .
C18 C 0.2109(4) -0.1962(3) 0.2580(4) 0.0250(9) Uani 1 1 d .
H10 H 0.2607 -0.2410 0.2310 0.030 Uiso 1 1 calc R
C19 C 0.0853(4) -0.1853(3) 0.2079(4) 0.0280(9) Uani 1 1 d .
H11 H 0.0490 -0.2242 0.1499 0.034 Uiso 1 1 calc R
C20 C 0.0167(4) -0.1180(3) 0.2441(4) 0.0250(9) Uani 1 1 d .
H12 H -0.0685 -0.1116 0.2121 0.030 Uiso 1 1 calc R
O2 O 0.2541(2) -0.01543(17) 0.4571(2) 0.0233(6) Uani 1 1 d .
O3 O 0.3845(2) -0.14714(18) 0.3998(3) 0.0266(7) Uani 1 1 d .
S1 S 0.47789(10) 0.01189(7) 0.78313(10) 0.0270(2) Uani 1 1 d .
O4 O 0.3843(3) -0.0340(2) 0.8494(3) 0.0338(7) Uani 1 1 d .
C21 C 0.4896(4) -0.0502(3) 0.6567(4) 0.0276(9) Uani 1 1 d .
H13 H 0.5026 -0.1114 0.6777 0.041 Uiso 1 1 calc R
H14 H 0.5607 -0.0293 0.6190 0.041 Uiso 1 1 calc R
H15 H 0.4120 -0.0441 0.6035 0.041 Uiso 1 1 calc R
C22 C 0.6304(4) -0.0140(4) 0.8575(4) 0.0409(12) Uani 1 1 d .
H16 H 0.6352 0.0052 0.9381 0.061 Uiso 1 1 calc R
H17 H 0.6951 0.0156 0.8196 0.061 Uiso 1 1 calc R
H18 H 0.6438 -0.0769 0.8552 0.061 Uiso 1 1 calc R

loop_
_atom_site_aniso_label
_atom_site_aniso_U_11
_atom_site_aniso_U_22
_atom_site_aniso_U_33
_atom_site_aniso_U_23
_atom_site_aniso_U_13
_atom_site_aniso_U_12
Pd1 0.01372(15) 0.02073(17) 0.02297(18) -0.00098(12) -0.00029(11) 0.00023(12)
C1 0.0185(18) 0.027(2) 0.022(2) -0.0033(17) 0.0028(16) 0.0018(17)
C2 0.0205(18) 0.025(2) 0.019(2) -0.0023(16) 0.0015(15) 0.0005(16)
C3 0.0216(19) 0.026(2) 0.024(2) -0.0043(17) 0.0036(16) 0.0011(17)
C4 0.029(2) 0.024(2) 0.030(2) -0.0037(18) 0.0006(18) 0.0065(18)
C5 0.026(2) 0.024(2) 0.031(2) -0.0077(18) -0.0002(18) -0.0046(17)
C6 0.0188(18) 0.031(2) 0.029(2) -0.0029(18) 0.0027(17) -0.0004(17)
O1 0.0162(13) 0.0245(14) 0.0305(16) -0.0049(12) -0.0022(12) -0.0026(11)
C7 0.0233(19) 0.024(2) 0.026(2) -0.0026(17) 0.0032(17) 0.0021(17)
N1 0.0146(15) 0.0268(18) 0.0253(19) 0.0008(15) 0.0019(13) 0.0036(14)
C8 0.0180(18) 0.028(2) 0.023(2) 0.0029(17) 0.0027(16) 0.0011(16)
C9 0.0198(18) 0.029(2) 0.034(2) -0.0003(19) 0.0027(17) 0.0023(17)
C10 0.023(2) 0.032(2) 0.036(3) -0.0010(19) 0.0058(18) 0.0056(19)
C11 0.0162(18) 0.035(2) 0.036(3) 0.002(2) -0.0006(17) 0.0037(17)
C12 0.0197(18) 0.028(2) 0.026(2) 0.0021(17) 0.0005(16) -0.0015(17)
C13 0.0175(18) 0.025(2) 0.022(2) 0.0047(16) 0.0028(15) 0.0012(16)
N2 0.0157(15) 0.0239(17) 0.0226(18) 0.0009(14) 0.0015(13) 0.0018(13)
C14 0.0161(17) 0.025(2) 0.024(2) 0.0017(17) -0.0007(16) -0.0037(16)
C15 0.0176(18) 0.025(2) 0.020(2) 0.0021(16) 0.0002(15) -0.0016(16)
C16 0.0162(17) 0.0178(18) 0.020(2) 0.0000(15) 0.0011(15) -0.0036(15)
C17 0.0181(18) 0.024(2) 0.021(2) 0.0027(16) 0.0005(15) 0.0003(16)
C18 0.0211(19) 0.024(2) 0.030(2) -0.0023(18) 0.0041(17) -0.0005(17)
C19 0.025(2) 0.029(2) 0.028(2) -0.0017(18) -0.0036(18) -0.0044(18)
C20 0.0212(19) 0.026(2) 0.027(2) -0.0005(17) -0.0035(17) -0.0032(17)
O2 0.0181(13) 0.0221(15) 0.0279(16) -0.0010(12) -0.0039(11) -0.0008(11)
O3 0.0151(12) 0.0235(15) 0.0394(18) -0.0072(13) -0.0038(12) 0.0013(11)
S1 0.0293(5) 0.0248(5) 0.0275(6) 0.0005(4) 0.0050(4) -0.0027(4)
O4 0.0347(16) 0.0333(17) 0.0353(19) 0.0021(14) 0.0126(14) -0.0040(14)
C21 0.025(2) 0.029(2) 0.028(2) -0.0011(18) -0.0001(18) 0.0014(18)
C22 0.033(2) 0.056(3) 0.033(3) 0.009(2) -0.001(2) -0.012(2)

loop_
_atom_type_symbol
_atom_type_description
_atom_type_scat_dispersion_real
_atom_type_scat_dispersion_imag
_atom_type_scat_source
C C 0.0033 0.0016 'International Tables Vol C Tables 4.2.6.8 and 6.1.1.4'
H H 0.0000 0.0000 'International Tables Vol C Tables 4.2.6.8 and 6.1.1.4'
N N 0.0061 0.0033 'International Tables Vol C Tables 4.2.6.8 and 6.1.1.4'
O O 0.0106 0.0060 'International Tables Vol C Tables 4.2.6.8 and 6.1.1.4'
Pd Pd -0.9988 1.0072 'International Tables Vol C Tables 4.2.6.8 and 6.1.1.4'
S S 0.1246 0.1234 'International Tables Vol C Tables 4.2.6.8 and 6.1.1.4'

loop_
_geom_angle_atom_site_label_1
_geom_angle_atom_site_label_2
_geom_angle_atom_site_label_3
_geom_angle
_geom_angle_site_symmetry_1
_geom_angle_site_symmetry_3
N1 Pd1 N2 83.62(13) . .
N1 Pd1 O2 177.63(12) . .
N2 Pd1 O2 94.04(12) . .
N1 Pd1 O1 94.38(12) . .
N2 Pd1 O1 177.17(13) . .
O2 Pd1 O1 87.95(11) . .
C6 C1 O3 124.2(3) . 3_656
C6 C1 C2 121.6(4) . .
O3 C1 C2 113.9(3) 3_656 .
O1 C2 C1 118.4(3) . .
O1 C2 C3 125.9(3) . .
C1 C2 C3 115.8(4) . .
C4 C3 C7 115.3(4) . .
C4 C3 C2 120.7(4) . .
C7 C3 C2 123.8(4) . .
C5 C4 C3 121.0(4) . .
C5 C4 H1 119.5 . .
C3 C4 H1 119.5 . .
C4 C5 C6 119.0(4) . .
C4 C5 H2 120.5 . .
C6 C5 H2 120.5 . .
C1 C6 C5 121.5(4) . .
C1 C6 H3 119.3 . .
C5 C6 H3 119.3 . .
C2 O1 Pd1 122.7(2) . .
N1 C7 C3 126.5(4) . .
N1 C7 H4 116.8 . .
C3 C7 H4 116.8 . .
C7 N1 C8 122.5(3) . .
C7 N1 Pd1 124.5(3) . .
C8 N1 Pd1 112.7(3) . .
C13 C8 C9 120.5(4) . .
C13 C8 N1 115.6(3) . .
C9 C8 N1 123.8(4) . .
C10 C9 C8 119.0(4) . .
C10 C9 H5 120.5 . .
C8 C9 H5 120.5 . .
C9 C10 C11 120.5(4) . .
C9 C10 H6 119.7 . .
C11 C10 H6 119.7 . .
C12 C11 C10 120.5(4) . .
C12 C11 H7 119.8 . .
C10 C11 H7 119.8 . .
C11 C12 C13 119.2(4) . .
C11 C12 H8 120.4 . .
C13 C12 H8 120.4 . .
C8 C13 C12 120.3(4) . .
C8 C13 N2 115.2(3) . .
C12 C13 N2 124.5(4) . .
C14 N2 C13 122.8(3) . .
C14 N2 Pd1 124.2(3) . .
C13 N2 Pd1 112.7(2) . .
N2 C14 C15 126.5(3) . .
N2 C14 H9 116.7 . .
C15 C14 H9 116.7 . .
C20 C15 C16 119.9(4) . .
C20 C15 C14 115.6(3) . .
C16 C15 C14 124.3(4) . .
O2 C16 C15 125.2(3) . .
O2 C16 C17 117.9(3) . .
C15 C16 C17 116.9(3) . .
C18 C17 O3 124.7(4) . .
C18 C17 C16 121.6(3) . .
O3 C17 C16 113.3(3) . .
C17 C18 C19 120.4(4) . .
C17 C18 H10 119.8 . .
C19 C18 H10 119.8 . .
C20 C19 C18 119.0(4) . .
C20 C19 H11 120.5 . .
C18 C19 H11 120.5 . .
C19 C20 C15 121.8(4) . .
C19 C20 H12 119.1 . .
C15 C20 H12 119.1 . .
C16 O2 Pd1 123.1(2) . .
C17 O3 C1 122.2(3) . 3_656
O4 S1 C21 106.9(2) . .
O4 S1 C22 105.8(2) . .
C21 S1 C22 97.4(2) . .
S1 C21 H13 109.5 . .
S1 C21 H14 109.5 . .
H13 C21 H14 109.5 . .
S1 C21 H15 109.5 . .
H13 C21 H15 109.5 . .
H14 C21 H15 109.5 . .
S1 C22 H16 109.5 . .
S1 C22 H17 109.5 . .
H16 C22 H17 109.5 . .
S1 C22 H18 109.5 . .
H16 C22 H18 109.5 . .
H17 C22 H18 109.5 . .

loop_
_geom_bond_atom_site_label_1
_geom_bond_atom_site_label_2
_geom_bond_distance
_geom_bond_site_symmetry_2
Pd1 N1 1.957(3) .
Pd1 N2 1.966(3) .
Pd1 O2 1.998(3) .
Pd1 O1 2.000(3) .
C1 C6 1.371(6) .
C1 O3 1.394(5) 3_656
C1 C2 1.434(5) .
C2 O1 1.306(5) .
C2 C3 1.437(6) .
C3 C4 1.420(6) .
C3 C7 1.424(5) .
C4 C5 1.369(6) .
C4 H1 0.9500 .
C5 C6 1.408(6) .
C5 H2 0.9500 .
C6 H3 0.9500 .
C7 N1 1.301(5) .
C7 H4 0.9500 .
N1 C8 1.436(5) .
C8 C13 1.385(6) .
C8 C9 1.394(6) .
C9 C10 1.384(6) .
C9 H5 0.9500 .
C10 C11 1.397(6) .
C10 H6 0.9500 .
C11 C12 1.377(6) .
C11 H7 0.9500 .
C12 C13 1.399(5) .
C12 H8 0.9500 .
C13 N2 1.435(5) .
N2 C14 1.304(5) .
C14 C15 1.435(5) .
C14 H9 0.9500 .
C15 C20 1.411(6) .
C15 C16 1.423(5) .
C16 O2 1.315(4) .
C16 C17 1.427(5) .
C17 C18 1.376(6) .
C17 O3 1.393(4) .
C18 C19 1.412(5) .
C18 H10 0.9500 .
C19 C20 1.367(6) .
C19 H11 0.9500 .
C20 H12 0.9500 .
O3 C1 1.394(5) 3_656
S1 O4 1.514(3) .
S1 C21 1.773(4) .
S1 C22 1.801(5) .
C21 H13 0.9800 .
C21 H14 0.9800 .
C21 H15 0.9800 .
C22 H16 0.9800 .
C22 H17 0.9800 .
C22 H18 0.9800 .

loop_
_geom_torsion_atom_site_label_1
_geom_torsion_atom_site_label_2
_geom_torsion_atom_site_label_3
_geom_torsion_atom_site_label_4
_geom_torsion
_geom_torsion_site_symmetry_1
_geom_torsion_site_symmetry_4
C6 C1 C2 O1 172.2(4) . .
O3 C1 C2 O1 -1.4(5) 3_656 .
C6 C1 C2 C3 -6.3(6) . .
O3 C1 C2 C3 -179.9(3) 3_656 .
O1 C2 C3 C4 -177.1(4) . .
C1 C2 C3 C4 1.2(6) . .
O1 C2 C3 C7 -2.0(7) . .
C1 C2 C3 C7 176.3(4) . .
C7 C3 C4 C5 -171.3(4) . .
C2 C3 C4 C5 4.2(7) . .
C3 C4 C5 C6 -4.6(7) . .
O3 C1 C6 C5 179.1(4) 3_656 .
C2 C1 C6 C5 6.1(7) . .
C4 C5 C6 C1 -0.5(7) . .
C1 C2 O1 Pd1 -162.8(3) . .
C3 C2 O1 Pd1 15.5(6) . .
N1 Pd1 O1 C2 -15.6(3) . .
N2 Pd1 O1 C2 29(3) . .
O2 Pd1 O1 C2 163.9(3) . .
C4 C3 C7 N1 166.5(4) . .
C2 C3 C7 N1 -8.8(7) . .
C3 C7 N1 C8 -170.5(4) . .
C3 C7 N1 Pd1 3.6(6) . .
N2 Pd1 N1 C7 -171.3(4) . .
O2 Pd1 N1 C7 -163(3) . .
O1 Pd1 N1 C7 6.7(4) . .
N2 Pd1 N1 C8 3.3(3) . .
O2 Pd1 N1 C8 11(3) . .
O1 Pd1 N1 C8 -178.7(3) . .
C7 N1 C8 C13 171.7(4) . .
Pd1 N1 C8 C13 -3.0(4) . .
C7 N1 C8 C9 -4.9(6) . .
Pd1 N1 C8 C9 -179.6(3) . .
C13 C8 C9 C10 -0.8(6) . .
N1 C8 C9 C10 175.7(4) . .
C8 C9 C10 C11 1.2(7) . .
C9 C10 C11 C12 -0.5(7) . .
C10 C11 C12 C13 -0.6(7) . .
C9 C8 C13 C12 -0.3(6) . .
N1 C8 C13 C12 -177.0(4) . .
C9 C8 C13 N2 177.3(4) . .
N1 C8 C13 N2 0.5(5) . .
C11 C12 C13 C8 1.0(6) . .
C11 C12 C13 N2 -176.4(4) . .
C8 C13 N2 C14 -171.6(4) . .
C12 C13 N2 C14 5.8(6) . .
C8 C13 N2 Pd1 2.2(4) . .
C12 C13 N2 Pd1 179.6(3) . .
N1 Pd1 N2 C14 170.7(3) . .
O2 Pd1 N2 C14 -8.9(3) . .
O1 Pd1 N2 C14 126(2) . .
N1 Pd1 N2 C13 -3.0(3) . .
O2 Pd1 N2 C13 177.3(3) . .
O1 Pd1 N2 C13 -48(3) . .
C13 N2 C14 C15 172.2(4) . .
Pd1 N2 C14 C15 -0.9(6) . .
N2 C14 C15 C20 -167.8(4) . .
N2 C14 C15 C16 6.8(7) . .
C20 C15 C16 O2 178.2(4) . .
C14 C15 C16 O2 3.8(6) . .
C20 C15 C16 C17 -0.9(6) . .
C14 C15 C16 C17 -175.3(4) . .
O2 C16 C17 C18 -173.6(4) . .
C15 C16 C17 C18 5.6(6) . .
O2 C16 C17 O3 -0.2(5) . .
C15 C16 C17 O3 179.0(3) . .
O3 C17 C18 C19 -179.3(4) . .
C16 C17 C18 C19 -6.7(6) . .
C17 C18 C19 C20 2.9(6) . .
C18 C19 C20 C15 1.8(6) . .
C16 C15 C20 C19 -2.7(6) . .
C14 C15 C20 C19 172.1(4) . .
C15 C16 O2 Pd1 -17.8(5) . .
C17 C16 O2 Pd1 161.3(3) . .
N1 Pd1 O2 C16 10(3) . .
N2 Pd1 O2 C16 17.9(3) . .
O1 Pd1 O2 C16 -160.1(3) . .
C18 C17 O3 C1 -25.1(6) . 3_656
C16 C17 O3 C1 161.8(4) . 3_656
